data_2101435
loop_
_publ_author_name
'Govindachari, T. R.'
'Geetha Gopalakrishnan,'
'Rajan, S. S.'
'Kabaleeswaran, V.'
'Lessinger, L.'

_publ_section_title
;
 Molecular and crystal structure of azadirachtin-H
;
_journal_issue 1
_journal_name_full 'Acta Crystallographica Section B'
_journal_page_first 145
_journal_page_last 150
_journal_paper_doi 10.1107/S0108768195010056
_journal_volume 52
_journal_year 1996
_chemical_formula_sum 'C34 H44 O14.5'
_chemical_formula_weight 684.71
_symmetry_cell_setting tetragonal
_symmetry_space_group_name_Hall 'I 4'
_symmetry_space_group_name_H-M 'I 4'
_cell_angle_alpha 90.0
_cell_angle_beta 90.0
_cell_angle_gamma 90.0
_cell_formula_units_Z 8
_cell_length_a 29.145(3)
_cell_length_b 29.145(3)
_cell_length_c 7.6950(10)
_cell_volume 6536.4(13)
_diffrn_radiation_type Cu
_diffrn_radiation_wavelength 1.54184
_exptl_absorpt_coefficient_mu 0.874
_exptl_crystal_density_diffrn 1.392
_exptl_crystal_density_meas 1.38(2)
_exptl_crystal_F_000 2912
_cod_data_source_file cr0491.cif
_cod_data_source_block cr0491a
_cod_database_code 2101435

loop_
_atom_site_label
_atom_site_fract_x
_atom_site_fract_y
_atom_site_fract_z
_atom_site_U_iso_or_equiv
C(1) .8125(2) .5861(2) 1.0098(9) .0490(10)
O(1) .83210(10) .55800(10) .8735(5) .0460(10)
C(31) .8741(2) .5399(2) .9003(9) .0490(10)
O(31) .89450(10) .5443(2) 1.0328(7) .0740(10)
C(32) .8914(2) .5139(2) .7460(9) .0480(10)
C(33) .9381(2) .4939(3) .7677(13) .079(2)
C(34) .8662(2) .5108(2) .6024(9) .0540(10)
C(35) .8794(3) .4871(3) .4396(11) .078(2)
C(2) .8311(2) .6349(2) .9982(9) .058(2)
C(3) .8180(2) .6634(2) .8380(10) .056(2)
O(3) .84080(10) .6452(2) .6869(7) .0670(10)
C(24) .8816(2) .6628(3) .6445(13) .079(2)
O(24) .8985(2) .6937(2) .7200(13) .134(3)
C(25) .9031(3) .6376(4) .5014(4) .112(4)
C(4) .7658(2) .6610(2) .8079(9) .0480(10)
C(29) .7428(2) .6926(2) .9376(10) .060(2)
O(29) .7618(2) .7132(2) 1.0515(9) .094(2)
O(26) .69790(10) .69480(10) .9159(8) .074(2)
C(26) .6727(3) .7246(3) 1.0331(17) .101(3)
C(5) .7517(2) .6108(2) .8174(7) .0350(10)
C(6) .7064(2) .60800(10) .7325(7) .0350(10)
O(6) .71220(10) .63730(10) .5828(6) .0500(10)
C(28) .7473(2) .6709(2) .6194(10) .056(2)
C(7) .6962(2) .5584(2) .6857(7) .0340(10)
O(7) .73190(10) .53900(10) .5843(5) .0400(10)
C(8) .6939(2) .5300(2) .8594(6) .0330(10)
C(30) .6528(2) .5477(2) .9659(8) .0450(10)
C(9) .7405(2) .5345(2) .9610(7) .0350(10)
C(10) .7598(2) .5840(2) .9832(7) .0370(10)
C(19) .7371(2) .6001(2) 1.1524(8) .0510(10)
O(19) .7235(2) .5592(2) 1.2437(5) .0640(10)
C(11) .7356(2) .5188(2) 1.1505(8) .0500(10)
O(11) .7771(2) .5015(2) 1.2121(6) .0680(10)
C(13) .7120(2) .4424(2) .7361(9) .0500(10)
C(18) .7618(2) .4423(2) .6845(12) .066(2)
O(13) .70380(10) .44430(10) .9245(6) .0540(10)
C(14) .6837(2) .4793(2) .8134(7) .0390(10)
C(15) .6341(2) .4654(2) .7711(8) .0460(10)
C(16) .6356(2) .4134(2) .7558(10) .059(2)
C(17) .6792(2) .4084(2) .6508(9) .055(2)
C(20) .6672(2) .4233(2) .4660(10) .060(2)
O(20) .7066(2) .4244(3) .3572(8) .078(2)
C(21) .6447(2) .4717(2) .4588(8) .053(2)
O(15) .62020(10) .48560(10) .6095(6) .0490(10)
C(22) .6300(3) .3959(3) .3715(12) .079(2)
C(23) .6020(3) .4242(3) .3007(13) .091(3)
O(21) .6111(2) .4696(2) .3237(7) .081(2)
H(1) .8204(2) .5730(2) 1.1233(9) .059(2)
H(33a) .9607(2) .5161(8) .733(7) .119(4)
H(33b) .9409(7) .4670(12) .6964(10) .119(4)
H(33c) .9427(7) .4857(18) .887(2) .119(4)
H(34) .8376(2) .5249(2) .6043(9) .064(2)
H(35a) .8600(12) .4608(10) .423(4) .118(3)
H(35b) .9108(6) .4773(16) .447(3) .118(3)
H(35c) .8760(17) .5077(6) .3433(14) .118(3)
H(2a) .8643(2) .6334(2) 1.0035(9) .070(2)
H(2b) .8209(2) .6514(2) 1.1006(9) .070(2)
H(3) .8272(2) .6954(2) .8556(10) .067(2)
H(25a) .9335(11) .629(2) .534(4) .167(5)
H(25b) .905(2) .6569(10) .40(3) .167(5)
H(25c) .8852(15) .6108(14) .476(7) .167(5)
H(26a) .677(2) .7560(4) .998(6) .152(5)
H(26b) .6842(18) .7208(19) 1.149(2) .152(5)
H(26C) .6407(4) .7169(19) 1.030(8) .152(5)
H(5) .7722(2) .5959(2) .7337(7) .0420(10)
H(6) .6825(2) .62020(10) .8092(7) .0420(10)
H(28a) .7346(2) .7017(2) .6131(10) .067(2)
H(28b) .7720(2) .6685(2) .5354(10) .067(2)
H(7) .6669(2) .5563(2) .6235(7) .0410(10)
H(07) .7324(14) .5514(16) .489(3) .0600(10)
H(30a) .6586(6) .5787(5) 1.002(4) .067(2)
H(30b) .6485(8) .5286(8) 1.066(3) .067(2)
H(30c) .6256(3) .5469(12) .8955(17) .067(2)
H(9) .7637(2) .5154(2) .9035(7) .0420(10)
H(19a) .7586(2) .6178(2) 1.2216(8) .061(2)
H(19b) .7106(2) .6191(2) 1.1275(8) .061(2)
H(11) .7114(2) .4957(2) 1.1609(8) .060(2)
H(011) .7748(11) .4737(6) 1.227(12) .102(2)
H(18a) .7728(6) .4113(2) .681(7) .099(3)
H(18b) .7792(3) .4595(16) .768(4) .099(3)
H(18c) .7651(3) .4562(17) .572(3) .099(3)
H(15) .6134(2) .4747(2) .8650(8) .056(2)
H(16a) .6381(2) .3987(2) .8685(10) .071(2)
H(16b) .6092(2) .4015(2) .6944(10) .071(2)
H(17) .6911(2) .3770(2) .6544(9) .066(2)
H(020) .7293(5) .431(3) .416(2) .118(2)
H(21) .6680(2) .4947(2) .4298(8) .063(2)
H(22) .6280(3) .3641(3) .3664(12) .094(3)
H(23) .5768(3) .4143(3) .2369(13) .110(3)
C(41) .4925(5) .4929(5) .3416(10) .55(5)
C(42) .5095(2) .5106(4) .5119(9) .55(5)
O(41) .5440(3) .5319(4) .532(2) .55(5)
O(42) .4808(4) .5000(9) .6406(8) .55(5)
C(43) .4980(4) .5043(8) .8170(10) .55(5)
C(44) .4672(7) .4745(7) .9279(15) .55(5)
H(41a) .5131(6) .4698(9) .2990(18) .83(7)
H(41b) .4909(10) .5177(6) .2596(13) .83(7)
H(41c) .4625(5) .4799(7) .3566(12) .83(7)
H(43a) .4966(4) .5360(8) .8552(10) .66(5)
H(43b) .5295(4) .4938(8) .8239(10) .66(5)
H(44a) .4489(8) .4936(7) 1.002(2) .83(7)
H(44b) .4856(7) .4544(7) .998(2) .83(7)
H(44c) .4474(8) .4567(8) .8543(15) .83(7)

loop_
_geom_angle_atom_site_label_1
_geom_angle_atom_site_label_2
_geom_angle_atom_site_label_3
_geom_angle
O(1) C(1) C(2) 110.3(5)
O(1) C(1) C(10) 105.8(4)
C(2) C(1) C(10) 112.3(4)
C(31) O(1) C(1) 117.9(4)
O(31) C(31) O(1) 123.0(5)
O(31) C(31) C(32) 124.5(5)
O(1) C(31) C(32) 112.5(5)
C(34) C(32) C(33) 124.8(6)
C(34) C(32) C(31) 120.5(5)
C(33) C(32) C(31) 114.7(6)
C(32) C(34) C(35) 126.3(5)
C(1) C(2) C(3) 117.6(5)
O(3) C(3) C(2) 109.4(4)
O(3) C(3) C(4) 108.5(5)
C(2) C(3) C(4) 110.0(5)
C(24) O(3) C(3) 117.8(6)
O(24) C(24) O(3) 123.1(9)
O(24) C(24) C(25) 125.1(7)
O(3) C(24) C(25) 111.7(8)
C(29) C(4) C(5) 115.7(5)
C(29) C(4) C(3) 108.1(5)
C(5) C(4) C(3) 107.7(4)
C(29) C(4) C(28) 110.1(5)
C(5) C(4) C(28) 97.4(4)
C(3) C(4) C(28) 117.9(5)
O(29) C(29) O(26) 121.8(6)
O(29) C(29) C(4) 125.5(6)
O(26) C(29) C(4) 112.7(5)
C(29) O(26) C(26) 116.8(6)
C(6) C(5) C(10) 118.9(4)
C(6) C(5) C(4) 105.9(4)
C(10) C(5) C(4) 119.6(5)
O(6) C(6) C(5) 102.4(3)
O(6) C(6) C(7) 113.4(4)
C(5) C(6) C(7) 109.4(4)
C(28) O(6) C(6) 109.2(4)
O(6) C(28) C(4) 107.3(4)
O(7) C(7) C(6) 111.4(4)
O(7) C(7) C(8) 106.8(3)
C(6) C(7) C(8) 107.9(4)
C(30) C(8) C(14) 107.0(4)
C(30) C(8) C(9) 112.3(4)
C(14) C(8) C(9) 111.0(4)
C(30) C(8) C(7) 108.0(4)
C(14) C(8) C(7) 108.4(4)
C(9) C(8) C(7) 110.1(3)
C(11) C(9) C(10) 101.8(4)
C(11) C(9) C(8) 111.7(4)
C(10) C(9) C(8) 116.2(4)
C(5) C(10) C(19) 119.4(4)
C(5) C(10) C(1) 104.2(4)
C(19) C(10) C(1) 107.6(4)
C(5) C(10) C(9) 109.2(4)
C(19) C(10) C(9) 102.8(4)
C(1) C(10) C(9) 114.0(4)
O(19) C(19) C(10) 106.2(4)
C(11) O(19) C(19) 111.8(4)
O(11) C(11) O(19) 110.1(5)
O(11) C(11) C(9) 110.6(5)
O(19) C(11) C(9) 104.9(4)
O(13) C(13) C(14) 59.1(4)
O(13) C(13) C(18) 114.6(6)
C(14) C(13) C(18) 130.1(5)
O(13) C(13) C(17) 110.3(5)
C(14) C(13) C(17) 107.2(4)
C(18) C(13) C(17) 119.4(6)
C(14) O(13) C(13) 60.8(3)
O(13) C(14) C(13) 60.2(3)
O(13) C(14) C(15) 108.6(4)
C(13) C(14) C(15) 104.3(4)
O(13) C(14) C(8) 117.3(4)
C(13) C(14) C(8) 132.7(4)
C(15) C(14) C(8) 118.7(4)
O(15) C(15) C(16) 110.5(5)
O(15) C(15) C(14) 109.9(4)
C(16) C(15) C(14) 104.6(4)
C(17) C(16) C(15) 99.3(4)
C(16) C(17) C(13) 103.5(5)
C(16) C(17) C(20) 106.2(5)
C(13) C(17) C(20) 111.1(5)
O(20) C(20) C(17) 111.8(6)
O(20) C(20) C(22) 107.8(6)
C(17) C(20) C(22) 117.2(6)
O(20) C(20) C(21) 107.4(5)
C(17) C(20) C(21) 112.7(5)
C(22) C(20) C(21) 99.0(6)
O(15) C(21) O(21) 105.2(5)
O(15) C(21) C(20) 116.2(5)
O(21) C(21) C(20) 106.0(5)
C(21) O(15) C(15) 116.6(4)
C(23) C(22) C(20) 108.5(6)
C(22) C(23) O(21) 116.5(7)
C(23) O(21) C(21) 105.6(6)
O(41) C(42) O(42) 123.8(7)
O(41) C(42) C(41) 125.0(7)
O(42) C(42) C(41) 111.3(6)
C(42) O(42) C(43) 117.2(7)
O(42) C(43) C(44) 105.8(6)

loop_
_geom_bond_atom_site_label_1
_geom_bond_atom_site_label_2
_geom_bond_distance
C(1) O(1) 1.447(7)
C(1) C(2) 1.526(8)
C(1) C(10) 1.553(7)
O(1) C(31) 1.349(6)
C(31) O(31) 1.187(7)
C(31) C(32) 1.497(9)
C(32) C(34) 1.329(9)
C(32) C(33) 1.489(8)
C(34) C(35) 1.482(10)
C(2) C(3) 1.535(10)
C(3) O(3) 1.442(8)
C(3) C(4) 1.541(7)
O(3) C(24) 1.336(8)
C(24) O(24) 1.179(10)
C(24) C(25) 1.464(13)
C(4) C(29) 1.514(9)
C(4) C(5) 1.523(6)
C(4) C(28) 1.574(10)
C(29) O(29) 1.199(8)
C(29) O(26) 1.321(7)
O(26) C(26) 1.451(9)
C(5) C(6) 1.475(7)
C(5) C(10) 1.513(7)
C(6) O(6) 1.444(6)
C(6) C(7) 1.519(6)
O(6) C(28) 1.445(6)
C(7) O(7) 1.418(6)
C(7) C(8) 1.572(7)
C(8) C(30) 1.541(7)
C(8) C(14) 1.549(6)
C(8) C(9) 1.572(7)
C(9) C(11) 1.534(8)
C(9) C(10) 1.560(7)
C(10) C(19) 1.534(8)
C(19) O(19) 1.441(8)
O(19) C(11) 1.422(7)
C(11) O(11) 1.394(7)
C(13) O(13) 1.470(8)
C(13) C(14) 1.479(7)
C(13) C(18) 1.504(8)
C(13) C(17) 1.526(8)
O(13) C(14) 1.454(6)
C(14) C(15) 1.536(7)
C(15) O(15) 1.435(7)
C(15) C(16) 1.520(7)
C(16) C(17) 1.511(9)
C(17) C(20) 1.527(10)
C(20) O(20) 1.422(8)
C(20) C(22) 1.530(9)
C(20) C(21) 1.557(9)
C(21) O(15) 1.420(7)
C(21) O(21) 1.429(8)
C(22) C(23) 1.280(12)
C(23) O(21) 1.361(9)
C(41) C(42) 1.493(3)
C(42) O(41) 1.192(3)
C(42) O(42) 1.333(3)
O(42) C(43) 1.453(4)
C(43) C(44) 1.512(4)
